data_7249513
loop_
_publ_author_name
'Kamin, Ashlyn A.'
'Brannan, E. J.'
'Snook, Kathleen M.'
'Krajewski, Sebastian'
'Gannon, Paige M.'
'Kaminsky, Werner'
'Xiao, Dianne J.'

_publ_section_title
;
 Solvation and oxidation effects on the crystal structure and morphology
 of tetraoxolene-based materials
;
_journal_issue 45
_journal_name_full CrystEngComm
_journal_page_first 6396
_journal_page_last 6402
_journal_paper_doi 10.1039/D4CE00921E
_journal_volume 26
_journal_year 2024
_chemical_absolute_configuration unk
_chemical_formula_moiety 'C24 H24 Mn N2 O6'
_chemical_formula_sum 'C24 H24 Mn N2 O6'
_chemical_formula_weight 491.39
_space_group_IT_number 144
_space_group_name_Hall 'P 31'
_space_group_name_H-M_alt 'P 31'
_symmetry_cell_setting trigonal
_symmetry_Int_Tables_number 144
_symmetry_space_group_name_Hall 'P 31'
_symmetry_space_group_name_H-M 'P 31'
_atom_sites_solution_hydrogens geom
_audit_conform_dict_location ftp://ftp.iucr.org/pub/cif_core.dic
_audit_conform_dict_name cif_core.dic
_audit_conform_dict_version 2.4.5
_audit_creation_date 2022-05-26T10:25:18-00:00
_audit_creation_method 'WinGX routine CIF_UPDATE'
_audit_update_record
;
2024-09-10 deposited with the CCDC.	2024-10-23 downloaded from the CCDC.
;
_cell_angle_alpha 90
_cell_angle_beta 90
_cell_angle_gamma 120
_cell_formula_units_Z 3
_cell_length_a 10.1118(12)
_cell_length_b 10.1118(12)
_cell_length_c 18.832(3)
_cell_measurement_reflns_used 9603
_cell_measurement_temperature 100(2)
_cell_measurement_theta_max 26.02
_cell_measurement_theta_min 3.2
_cell_volume 1667.6(4)
_computing_cell_refinement 'Bruker SAINT'
_computing_data_collection 'Bruker APEX2'
_computing_data_reduction 'Bruker SAINT'
_computing_molecular_graphics 'Bruker SHELXTL'
_computing_publication_material 'Bruker SHELXTL'
_computing_structure_refinement 'SHELXL-2014 (Sheldrick 2014)'
_computing_structure_solution 'SHELXS-97 (Sheldrick 2008)'
_diffrn_ambient_temperature 100(2)
_diffrn_measured_fraction_theta_full 1
_diffrn_measured_fraction_theta_max 0.96
_diffrn_measurement_device '\k-geometry diffractometer'
_diffrn_measurement_device_type CCD
_diffrn_measurement_method '\f or \w oscillation scans'
_diffrn_radiation_probe x-ray
_diffrn_radiation_type synchrotron
_diffrn_radiation_wavelength 0.7288
_diffrn_reflns_av_R_equivalents 0.0716
_diffrn_reflns_av_unetI/netI 0.0418
_diffrn_reflns_Laue_measured_fraction_full 1
_diffrn_reflns_Laue_measured_fraction_max 0.96
_diffrn_reflns_limit_h_max 12
_diffrn_reflns_limit_h_min -12
_diffrn_reflns_limit_k_max 12
_diffrn_reflns_limit_k_min -12
_diffrn_reflns_limit_l_max 23
_diffrn_reflns_limit_l_min -23
_diffrn_reflns_number 31856
_diffrn_reflns_point_group_measured_fraction_full 1
_diffrn_reflns_point_group_measured_fraction_max 0.959
_diffrn_reflns_theta_full 25.93
_diffrn_reflns_theta_max 26.831
_diffrn_reflns_theta_min 2.218
_diffrn_source 'ALS-U Lawrence Berkeley National Laboratory'
_diffrn_source_type 'ALS-U Beamline 12.2.1'
_diffrn_standards_number 0
_exptl_absorpt_coefficient_mu 0.677
_exptl_absorpt_correction_T_max 0.9453
_exptl_absorpt_correction_T_min 0.808
_exptl_absorpt_correction_type multi-scan
_exptl_crystal_colour purple
_exptl_crystal_density_diffrn 1.468
_exptl_crystal_description needle
_exptl_crystal_F_000 765
_exptl_crystal_recrystallization_method 'Re-crystallisation from solvent: dimethylformamide/methanol'
_exptl_crystal_size_max 0.12
_exptl_crystal_size_mid 0.02
_exptl_crystal_size_min 0.02
_refine_diff_density_max 0.341
_refine_diff_density_min -0.297
_refine_diff_density_rms 0.061
_refine_ls_abs_structure_details
;
 Twinning involves inversion, so Flack parameter cannot be determined
;
_refine_ls_extinction_method none
_refine_ls_goodness_of_fit_ref 1.073
_refine_ls_hydrogen_treatment constr
_refine_ls_matrix_type full
_refine_ls_number_parameters 279
_refine_ls_number_reflns 4271
_refine_ls_number_restraints 1
_refine_ls_restrained_S_all 1.073
_refine_ls_R_factor_all 0.0403
_refine_ls_R_factor_gt 0.0374
_refine_ls_shift/su_max 0
_refine_ls_shift/su_mean 0
_refine_ls_structure_factor_coef Fsqd
_refine_ls_weighting_details 'w=1/[\s^2^(Fo^2^)+(0.0638P)^2^+0.2085P] where P=(Fo^2^+2Fc^2^)/3'
_refine_ls_weighting_scheme calc
_refine_ls_wR_factor_gt 0.0982
_refine_ls_wR_factor_ref 0.1001
_reflns_Friedel_coverage 1
_reflns_Friedel_fraction_full 1
_reflns_Friedel_fraction_max 0.959
_reflns_number_gt 4056
_reflns_number_total 4271
_reflns_threshold_expression 'I > 2\s(I)'
_cod_data_source_file d4ce00921e2.cif
_cod_data_source_block cis-Mn(Ph2dhbq)(DMF)2
_cod_depositor_comments
;
The following automatic conversions were performed:

data item '_diffrn_radiation_probe' value 'X-ray' was changed to
'x-ray' in accordance with the
/home/data/users/saulius/crontab/automatic-downloads/rss-feeds/RSC/lib/dictionaries/cif_core.dic
dictionary named 'cif_core.dic' version 2.4.2 last updated on
2011-04-26.

Automatic conversion script
Id: cif_fix_values 8170 2020-07-09 18:12:32Z antanas 

 Adding full bibliography for 7249512--7249515.cif.
;
_cod_original_cell_volume 1667.6(5)
_cod_database_code 7249513
_shelx_estimated_absorpt_t_min 0.923
_shelx_estimated_absorpt_t_max 0.987
_shelx_shelxl_version_number 2014/7

loop_
_symmetry_equiv_pos_as_xyz
'x, y, z'
'-y, x-y, z+1/3'
'-x+y, -x, z+2/3'

loop_
_atom_site_label
_atom_site_type_symbol
_atom_site_fract_x
_atom_site_fract_y
_atom_site_fract_z
_atom_site_U_iso_or_equiv
_atom_site_adp_type
_atom_site_occupancy
_atom_site_site_symmetry_order
_atom_site_calc_flag
_atom_site_refinement_flags_posn
_atom_site_refinement_flags_adp
_atom_site_refinement_flags_occupancy
_atom_site_disorder_assembly
_atom_site_disorder_group
C1 C 0.7188(11) 0.1395(11) 0.9386(4) 0.0261(18) Uani 1 1 d . . . . .
C2 C 0.6339(11) 0.2280(10) 0.9375(4) 0.030(2) Uani 1 1 d . . . . .
C3 C 0.6611(11) 0.3392(12) 0.9867(6) 0.0284(10) Uani 1 1 d . . . . .
C4 C 0.5855(7) 0.4312(6) 0.9827(4) 0.0377(16) Uani 1 1 d G . . . .
C5 C 0.4299(6) 0.3594(4) 0.9686(4) 0.051(2) Uani 1 1 d G . . . .
H5 H 0.3714 0.2512 0.9665 0.061 Uiso 1 1 calc R U . . .
C6 C 0.3599(4) 0.4461(5) 0.9576(4) 0.053(2) Uani 1 1 d G . . . .
H6 H 0.2535 0.397 0.9479 0.064 Uiso 1 1 calc R U . . .
C7 C 0.4456(6) 0.6045(5) 0.9607(3) 0.051(2) Uani 1 1 d G . . . .
H7 H 0.3977 0.6637 0.9531 0.061 Uiso 1 1 calc R U . . .
C8 C 0.6012(5) 0.6762(4) 0.9748(3) 0.0464(18) Uani 1 1 d G . . . .
H8 H 0.6597 0.7845 0.9769 0.056 Uiso 1 1 calc R U . . .
C9 C 0.6712(4) 0.5896(7) 0.9858(3) 0.044(2) Uani 1 1 d G . . . .
H9 H 0.7776 0.6386 0.9955 0.053 Uiso 1 1 calc R U . . .
C10 C 0.7777(9) 0.3753(9) 1.0346(5) 0.0237(17) Uani 1 1 d . . . . .
C11 C 0.8636(9) 0.2855(10) 1.0357(5) 0.0226(17) Uani 1 1 d . . . . .
C12 C 0.8340(11) 0.1735(11) 0.9884(7) 0.0241(9) Uani 1 1 d . . . . .
C13 C 0.9216(9) 0.0921(9) 0.9863(3) 0.0253(10) Uani 1 1 d G . . . .
C14 C 0.9352(7) 0.0262(7) 1.0486(3) 0.0331(19) Uani 1 1 d G . . . .
H14 H 0.8915 0.0367 1.0914 0.04 Uiso 1 1 calc R U . . .
C15 C 1.0126(8) -0.0550(8) 1.0483(3) 0.040(2) Uani 1 1 d G . . . .
H15 H 1.0219 -0.1001 1.0909 0.048 Uiso 1 1 calc R U . . .
C16 C 1.0765(10) -0.0704(10) 0.9856(4) 0.0534(18) Uani 1 1 d G . . . .
H16 H 1.1294 -0.1259 0.9854 0.064 Uiso 1 1 calc R U . . .
C17 C 1.0629(8) -0.0045(8) 0.9233(3) 0.054(3) Uani 1 1 d G . . . .
H17 H 1.1065 -0.015 0.8805 0.065 Uiso 1 1 calc R U . . .
C18 C 0.9854(8) 0.0768(7) 0.9236(3) 0.041(2) Uani 1 1 d G . . . .
H18 H 0.9761 0.1218 0.881 0.049 Uiso 1 1 calc R U . . .
C19 C 0.2024(10) -0.2637(12) 0.8368(5) 0.048(2) Uani 1 1 d . . . . .
H19 H 0.2005 -0.2489 0.7871 0.057 Uiso 1 1 calc R U . . .
C20 C 0.0751(14) -0.4215(13) 0.9353(5) 0.058(3) Uani 1 1 d . . . . .
H20A H 0.1585 -0.3374 0.9615 0.088 Uiso 1 1 calc R U . . .
H20B H 0.0751 -0.5166 0.9451 0.088 Uiso 1 1 calc R U . . .
H20C H -0.0226 -0.4321 0.9502 0.088 Uiso 1 1 calc R U . . .
C21 C -0.0173(11) -0.5153(11) 0.8222(4) 0.065(2) Uani 1 1 d . . . . .
H21A H -0.119 -0.5308 0.8328 0.097 Uiso 1 1 calc R U . . .
H21B H -0.0146 -0.6086 0.8333 0.097 Uiso 1 1 calc R U . . .
H21C H 0.0052 -0.491 0.7717 0.097 Uiso 1 1 calc R U . . .
C22 C 0.5909(12) -0.2370(11) 0.7994(5) 0.045(2) Uani 1 1 d . . . . .
H22 H 0.6633 -0.1861 0.8361 0.054 Uiso 1 1 calc R U . . .
C23 C 0.6800(12) -0.4159(12) 0.8018(4) 0.058(2) Uani 1 1 d . . . . .
H23A H 0.7509 -0.344 0.837 0.087 Uiso 1 1 calc R U . . .
H23B H 0.7376 -0.4197 0.7607 0.087 Uiso 1 1 calc R U . . .
H23C H 0.6223 -0.5177 0.823 0.087 Uiso 1 1 calc R U . . .
C24 C 0.4681(19) -0.4472(16) 0.7247(9) 0.092(5) Uani 1 1 d . . . . .
H24A H 0.3892 -0.418 0.7232 0.138 Uiso 1 1 calc R U . . .
H24B H 0.4205 -0.5568 0.7345 0.138 Uiso 1 1 calc R U . . .
H24C H 0.521 -0.4243 0.6789 0.138 Uiso 1 1 calc R U . . .
N1 N 0.0949(9) -0.3912(10) 0.8643(4) 0.0483(19) Uani 1 1 d . . . . .
N2 N 0.5734(12) -0.3649(10) 0.7786(4) 0.054(3) Uani 1 1 d . . . . .
O1 O 0.6832(7) 0.0409(7) 0.8924(3) 0.0303(14) Uani 1 1 d . . . . .
O2 O 0.5300(8) 0.1850(8) 0.8914(3) 0.0314(14) Uani 1 1 d . . . . .
O3 O 0.8160(8) 0.4725(8) 1.0809(3) 0.0326(15) Uani 1 1 d . . . . .
O4 O 0.9666(7) 0.3291(7) 1.0814(3) 0.0275(13) Uani 1 1 d . . . . .
O5 O 0.3029(8) -0.1645(7) 0.8709(3) 0.0368(16) Uani 1 1 d . . . . .
O6 O 0.5238(8) -0.1739(8) 0.7766(3) 0.0378(16) Uani 1 1 d . . . . .
Mn1 Mn 0.50794(17) 0.01236(7) 0.82068(10) 0.02756(18) Uani 1 1 d . . . . .

loop_
_atom_site_aniso_label
_atom_site_aniso_U_11
_atom_site_aniso_U_22
_atom_site_aniso_U_33
_atom_site_aniso_U_23
_atom_site_aniso_U_13
_atom_site_aniso_U_12
C1 0.032(5) 0.035(5) 0.015(4) 0.002(3) -0.002(3) 0.020(4)
C2 0.036(5) 0.023(4) 0.020(4) 0.002(3) -0.001(3) 0.007(4)
C3 0.024(4) 0.031(4) 0.031(2) 0.002(3) -0.003(3) 0.014(2)
C4 0.029(4) 0.035(4) 0.052(4) -0.012(3) -0.010(3) 0.017(3)
C5 0.042(5) 0.037(4) 0.081(6) -0.013(4) -0.025(4) 0.026(4)
C6 0.039(4) 0.040(4) 0.088(6) -0.013(4) -0.026(4) 0.026(4)
C7 0.045(4) 0.042(4) 0.079(6) -0.011(4) -0.022(4) 0.031(4)
C8 0.052(5) 0.037(4) 0.049(4) -0.004(3) 0.002(4) 0.021(4)
C9 0.050(5) 0.034(4) 0.054(5) -0.011(3) -0.015(4) 0.024(4)
C10 0.019(4) 0.017(4) 0.035(5) -0.001(3) 0.002(3) 0.009(3)
C11 0.016(4) 0.025(4) 0.027(4) 0.001(3) -0.001(3) 0.010(3)
C12 0.022(4) 0.023(4) 0.027(2) 0.001(3) -0.005(3) 0.0112(19)
C13 0.024(4) 0.027(4) 0.027(2) -0.007(3) -0.004(3) 0.013(2)
C14 0.043(5) 0.042(5) 0.021(4) 0.003(3) -0.002(3) 0.027(4)
C15 0.055(6) 0.046(5) 0.033(5) 0.006(4) -0.002(4) 0.036(5)
C16 0.042(5) 0.065(7) 0.069(4) -0.030(4) -0.006(4) 0.038(3)
C17 0.067(7) 0.053(6) 0.064(7) -0.024(5) -0.022(6) 0.047(6)
C18 0.043(5) 0.038(5) 0.049(5) -0.011(4) -0.006(4) 0.026(4)
C19 0.036(4) 0.061(6) 0.029(4) 0.004(4) -0.003(3) 0.012(4)
C20 0.046(5) 0.050(6) 0.061(5) 0.033(4) -0.004(4) 0.010(4)
C21 0.065(6) 0.055(5) 0.052(4) -0.010(4) -0.011(4) 0.013(4)
C22 0.075(6) 0.049(5) 0.025(4) -0.001(3) 0.006(4) 0.040(5)
C23 0.093(7) 0.070(6) 0.037(4) -0.008(4) -0.003(4) 0.060(6)
C24 0.103(11) 0.077(9) 0.110(10) -0.056(8) -0.050(8) 0.055(8)
N1 0.037(4) 0.050(4) 0.041(3) 0.000(3) -0.006(3) 0.009(3)
N2 0.097(7) 0.055(5) 0.035(3) -0.005(3) -0.008(4) 0.056(5)
O1 0.032(3) 0.031(3) 0.033(3) -0.006(3) -0.014(3) 0.020(3)
O2 0.035(4) 0.033(3) 0.028(3) -0.005(3) -0.011(3) 0.018(3)
O3 0.031(3) 0.041(4) 0.032(3) -0.018(3) -0.012(3) 0.023(3)
O4 0.024(3) 0.037(3) 0.020(2) 0.002(2) -0.003(2) 0.014(3)
O5 0.037(4) 0.028(3) 0.036(3) 0.002(2) 0.001(3) 0.009(3)
O6 0.044(4) 0.046(4) 0.032(3) -0.008(3) -0.011(3) 0.028(4)
Mn1 0.0301(7) 0.0255(4) 0.0241(3) 0.0023(7) -0.0053(4) 0.0117(7)

loop_
_atom_type_symbol
_atom_type_description
_atom_type_scat_dispersion_real
_atom_type_scat_dispersion_imag
_atom_type_scat_source
C C 0.0037 0.0017 'International Tables Vol C Tables 4.2.6.8 and 6.1.1.4'
H H 0 0 'International Tables Vol C Tables 4.2.6.8 and 6.1.1.4'
N N 0.007 0.0034 'International Tables Vol C Tables 4.2.6.8 and 6.1.1.4'
O O 0.0123 0.0065 'International Tables Vol C Tables 4.2.6.8 and 6.1.1.4'
Mn Mn 0.3537 0.7677 'International Tables Vol C Tables 4.2.6.8 and 6.1.1.4'

loop_
_geom_angle_atom_site_label_1
_geom_angle_atom_site_label_2
_geom_angle_atom_site_label_3
_geom_angle
_geom_angle_site_symmetry_1
_geom_angle_site_symmetry_3
_geom_angle_publ_flag
O1 C1 C12 122.9(8) . . ?
O1 C1 C2 116.4(8) . . ?
C12 C1 C2 120.7(8) . . ?
O2 C2 C3 122.5(9) . . ?
O2 C2 C1 115.2(8) . . ?
C3 C2 C1 122.1(8) . . ?
C2 C3 C10 116.9(4) . . ?
C2 C3 C4 121.9(8) . . ?
C10 C3 C4 120.7(8) . . ?
C5 C4 C9 120 . . ?
C5 C4 C3 119.3(6) . . ?
C9 C4 C3 120.3(7) . . ?
C4 C5 C6 120 . . ?
C4 C5 H5 120 . . ?
C6 C5 H5 120 . . ?
C7 C6 C5 120 . . ?
C7 C6 H6 120 . . ?
C5 C6 H6 120 . . ?
C6 C7 C8 120 . . ?
C6 C7 H7 120 . . ?
C8 C7 H7 120 . . ?
C7 C8 C9 120 . . ?
C7 C8 H8 120 . . ?
C9 C8 H8 120 . . ?
C8 C9 C4 120 . . ?
C8 C9 H9 120 . . ?
C4 C9 H9 120 . . ?
O3 C10 C3 124.3(8) . . ?
O3 C10 C11 114.8(8) . . ?
C3 C10 C11 120.8(8) . . ?
O4 C11 C12 123.1(8) . . ?
O4 C11 C10 114.7(8) . . ?
C12 C11 C10 122.1(8) . . ?
C11 C12 C1 117.2(4) . . ?
C11 C12 C13 122.7(8) . . ?
C1 C12 C13 120.0(9) . . ?
C14 C13 C18 120 . . ?
C14 C13 C12 118.2(6) . . ?
C18 C13 C12 121.7(6) . . ?
C15 C14 C13 120 . . ?
C15 C14 H14 120 . . ?
C13 C14 H14 120 . . ?
C16 C15 C14 120 . . ?
C16 C15 H15 120 . . ?
C14 C15 H15 120 . . ?
C15 C16 C17 120 . . ?
C15 C16 H16 120 . . ?
C17 C16 H16 120 . . ?
C18 C17 C16 120 . . ?
C18 C17 H17 120 . . ?
C16 C17 H17 120 . . ?
C17 C18 C13 120 . . ?
C17 C18 H18 120 . . ?
C13 C18 H18 120 . . ?
O5 C19 N1 123.7(9) . . ?
O5 C19 H19 118.2 . . ?
N1 C19 H19 118.2 . . ?
N1 C20 H20A 109.5 . . ?
N1 C20 H20B 109.5 . . ?
H20A C20 H20B 109.5 . . ?
N1 C20 H20C 109.5 . . ?
H20A C20 H20C 109.5 . . ?
H20B C20 H20C 109.5 . . ?
N1 C21 H21A 109.5 . . ?
N1 C21 H21B 109.5 . . ?
H21A C21 H21B 109.5 . . ?
N1 C21 H21C 109.5 . . ?
H21A C21 H21C 109.5 . . ?
H21B C21 H21C 109.5 . . ?
O6 C22 N2 126.3(10) . . ?
O6 C22 H22 116.9 . . ?
N2 C22 H22 116.9 . . ?
N2 C23 H23A 109.5 . . ?
N2 C23 H23B 109.5 . . ?
H23A C23 H23B 109.5 . . ?
N2 C23 H23C 109.5 . . ?
H23A C23 H23C 109.5 . . ?
H23B C23 H23C 109.5 . . ?
N2 C24 H24A 109.5 . . ?
N2 C24 H24B 109.5 . . ?
H24A C24 H24B 109.5 . . ?
N2 C24 H24C 109.5 . . ?
H24A C24 H24C 109.5 . . ?
H24B C24 H24C 109.5 . . ?
C19 N1 C20 124.4(9) . . ?
C19 N1 C21 123.2(8) . . ?
C20 N1 C21 112.4(8) . . ?
C22 N2 C24 120.2(10) . . ?
C22 N2 C23 120.5(9) . . ?
C24 N2 C23 118.5(9) . . ?
C1 O1 Mn1 116.3(6) . . ?
C2 O2 Mn1 116.3(6) . . ?
C10 O3 Mn1 117.5(6) . 2_655 ?
C11 O4 Mn1 117.7(6) . 2_655 ?
C19 O5 Mn1 121.4(6) . . ?
C22 O6 Mn1 129.2(6) . . ?
O4 Mn1 O2 96.7(2) 3_664 . ?
O4 Mn1 O1 168.15(14) 3_664 . ?
O2 Mn1 O1 75.7(3) . . ?
O4 Mn1 O3 75.0(2) 3_664 3_664 ?
O2 Mn1 O3 89.64(15) . 3_664 ?
O1 Mn1 O3 95.7(2) . 3_664 ?
O4 Mn1 O6 101.7(2) 3_664 . ?
O2 Mn1 O6 161.5(2) . . ?
O1 Mn1 O6 86.7(2) . . ?
O3 Mn1 O6 97.7(3) 3_664 . ?
O4 Mn1 O5 86.4(2) 3_664 . ?
O2 Mn1 O5 94.0(2) . . ?
O1 Mn1 O5 102.9(2) . . ?
O3 Mn1 O5 161.4(3) 3_664 . ?
O6 Mn1 O5 84.52(18) . . ?

loop_
_geom_bond_atom_site_label_1
_geom_bond_atom_site_label_2
_geom_bond_distance
_geom_bond_site_symmetry_2
_geom_bond_publ_flag
C1 O1 1.233(11) . ?
C1 C12 1.399(14) . ?
C1 C2 1.519(13) . ?
C2 O2 1.261(11) . ?
C2 C3 1.375(13) . ?
C3 C10 1.381(13) . ?
C3 C4 1.471(5) . ?
C4 C5 1.39 . ?
C4 C9 1.39 . ?
C5 C6 1.39 . ?
C5 H5 0.95 . ?
C6 C7 1.39 . ?
C6 H6 0.95 . ?
C7 C8 1.39 . ?
C7 H7 0.95 . ?
C8 C9 1.39 . ?
C8 H8 0.95 . ?
C9 H9 0.95 . ?
C10 O3 1.223(11) . ?
C10 C11 1.539(11) . ?
C11 O4 1.249(10) . ?
C11 C12 1.352(14) . ?
C12 C13 1.480(5) . ?
C13 C14 1.39 . ?
C13 C18 1.39 . ?
C14 C15 1.39 . ?
C14 H14 0.95 . ?
C15 C16 1.39 . ?
C15 H15 0.95 . ?
C16 C17 1.39 . ?
C16 H16 0.95 . ?
C17 C18 1.39 . ?
C17 H17 0.95 . ?
C18 H18 0.95 . ?
C19 O5 1.196(11) . ?
C19 N1 1.307(13) . ?
C19 H19 0.95 . ?
C20 N1 1.364(12) . ?
C20 H20A 0.98 . ?
C20 H20B 0.98 . ?
C20 H20C 0.98 . ?
C21 N1 1.438(11) . ?
C21 H21A 0.98 . ?
C21 H21B 0.98 . ?
C21 H21C 0.98 . ?
C22 O6 1.219(11) . ?
C22 N2 1.276(13) . ?
C22 H22 0.95 . ?
C23 N2 1.473(12) . ?
C23 H23A 0.98 . ?
C23 H23B 0.98 . ?
C23 H23C 0.98 . ?
C24 N2 1.403(16) . ?
C24 H24A 0.98 . ?
C24 H24B 0.98 . ?
C24 H24C 0.98 . ?
O1 Mn1 2.130(6) . ?
O2 Mn1 2.117(6) . ?
O3 Mn1 2.135(6) 2_655 ?
O4 Mn1 2.095(6) 2_655 ?
O5 Mn1 2.164(7) . ?
O6 Mn1 2.136(7) . ?
Mn1 O4 2.095(6) 3_664 ?
Mn1 O3 2.135(6) 3_664 ?
